data_2213220
loop_
_publ_author_name
'Yi-Feng Sun'
'Ji-Kun Li'
'Ze-Bao Zheng'
'Ren-Tao Wu'

_publ_section_title
1,5-Dimethyl-2-phenyl-4-[(1<i>E</i>)-(2,3,4-trihydroxybenzylidene)amino]-1<i>H</i>-pyrazol-3(2<i>H</i>)-one
_journal_coeditor_code CI2336
_journal_issue 5
_journal_name_full 'Acta Crystallographica Section E'
_journal_page_first o2522
_journal_page_last o2523
_journal_paper_doi 10.1107/S1600536807017254
_journal_volume 63
_journal_year 2007
_chemical_formula_iupac 'C18 H17 N3 O4'
_chemical_formula_moiety 'C18 H17 N3 O4'
_chemical_formula_sum 'C18 H17 N3 O4'
_chemical_formula_weight 339.35
_chemical_name_systematic
;
1,5-Dimethyl-2-phenyl-4-[(1E)-(2,3,4-trihydroxybenzylidene)amino]-1H-pyrazol-
3(2H)-one
;
_space_group_IT_number 14
_symmetry_cell_setting monoclinic
_symmetry_space_group_name_Hall '-P 2yn'
_symmetry_space_group_name_H-M 'P 1 21/n 1'
_atom_sites_solution_hydrogens difmap
_atom_sites_solution_primary direct
_atom_sites_solution_secondary difmap
_cell_angle_alpha 90.00
_cell_angle_beta 101.85(3)
_cell_angle_gamma 90.00
_cell_formula_units_Z 4
_cell_length_a 12.916(3)
_cell_length_b 7.3123(15)
_cell_length_c 17.328(4)
_cell_measurement_reflns_used 356
_cell_measurement_temperature 291(2)
_cell_measurement_theta_max 25.1
_cell_measurement_theta_min 2
_cell_volume 1601.7(6)
_computing_cell_refinement R-AXIS
_computing_data_collection 'R-AXIS (Rigaku, 1996)'
_computing_data_reduction R-AXIS
_computing_molecular_graphics 'TEXSAN (Molecular Structure Corporation, 1999)'
_computing_publication_material SHELXL97'
_computing_structure_refinement 'SHELXL97 (Sheldrick, 1997)'
_computing_structure_solution 'SHELXS97 (Sheldrick, 1997)'
_diffrn_ambient_temperature 291(2)
_diffrn_detector_area_resol_mean 0
_diffrn_measured_fraction_theta_full 0.931
_diffrn_measured_fraction_theta_max 0.931
_diffrn_measurement_device_type Rigaku-R-AXIS-IV
_diffrn_measurement_method 'Oscillation  frame'
_diffrn_radiation_monochromator graphite
_diffrn_radiation_source 'fine-focus sealed tube'
_diffrn_radiation_type MoK\a
_diffrn_radiation_wavelength 0.71073
_diffrn_reflns_av_R_equivalents 0.0454
_diffrn_reflns_av_sigmaI/netI 0.0531
_diffrn_reflns_limit_h_max 15
_diffrn_reflns_limit_h_min 0
_diffrn_reflns_limit_k_max 8
_diffrn_reflns_limit_k_min -8
_diffrn_reflns_limit_l_max 20
_diffrn_reflns_limit_l_min -20
_diffrn_reflns_number 4561
_diffrn_reflns_theta_full 25.00
_diffrn_reflns_theta_max 25.00
_diffrn_reflns_theta_min 1.80
_diffrn_standards_interval_count 0
_diffrn_standards_interval_time 0
_diffrn_standards_number 0
_exptl_absorpt_coefficient_mu 0.101
_exptl_absorpt_correction_T_max 0.9830
_exptl_absorpt_correction_T_min 0.9800
_exptl_absorpt_correction_type multi-scan
_exptl_absorpt_process_details '(SADABS; Sheldrick, 1996)'
_exptl_crystal_colour red
_exptl_crystal_density_diffrn 1.407
_exptl_crystal_density_method 'not measured'
_exptl_crystal_description Prism
_exptl_crystal_F_000 712
_exptl_crystal_size_max 0.20
_exptl_crystal_size_mid 0.17
_exptl_crystal_size_min 0.17
_refine_diff_density_max 0.225
_refine_diff_density_min -0.262
_refine_ls_extinction_method none
_refine_ls_goodness_of_fit_ref 1.002
_refine_ls_hydrogen_treatment mixed
_refine_ls_matrix_type full
_refine_ls_number_parameters 240
_refine_ls_number_reflns 2633
_refine_ls_number_restraints 0
_refine_ls_restrained_S_all 1.002
_refine_ls_R_factor_all 0.0901
_refine_ls_R_factor_gt 0.0604
_refine_ls_shift/su_max 0.003
_refine_ls_shift/su_mean 0.000
_refine_ls_structure_factor_coef Fsqd
_refine_ls_weighting_details 'calc w=1/[\s^2^(Fo^2^)+(0.0587P)^2^+1.302P] where P=(Fo^2^+2Fc^2^)/3'
_refine_ls_weighting_scheme calc
_refine_ls_wR_factor_gt 0.1256
_refine_ls_wR_factor_ref 0.1375
_reflns_number_gt 1994
_reflns_number_total 2633
_reflns_threshold_expression I>2\s(I)
_cod_data_source_file ci2336.cif
_cod_data_source_block I
_cod_depositor_comments
;
The following automatic conversions were performed:
'_symmetry_cell_setting' value 'Monoclinic' changed to 'monoclinic'
according to '/home/saulius/struct/CIF-dictionaries/cif_core.dic'
dictionary named 'cif_core.dic' version 2.4.1 from 2010-06-29.

Automatic conversion script
Id: cif_fix_enum 1527 2010-12-29 10:47:43Z saulius 

The following automatic conversions were performed:

'_symmetry_cell_setting' value 'Monoclinic' changed to 'monoclinic'
according to /home/saulius/struct/CIF-dictionaries/cif_core.dic
dictionary named 'cif_core.dic' version 2.4.1 from 2010-06-29.

Automatic conversion script
Id: cif_fix_values 1715 2011-07-08 13:25:40Z adriana 
;
_cod_original_sg_symbol_Hall '-P 2yn '
_cod_original_sg_symbol_H-M 'P 21/n'
_cod_database_code 2213220
_cod_database_fobs_code 2213220

loop_
_symmetry_equiv_pos_as_xyz
'x, y, z'
'-x+1/2, y+1/2, -z+1/2'
'-x, -y, -z'
'x-1/2, -y-1/2, z-1/2'

loop_
_atom_site_type_symbol
_atom_site_label
_atom_site_fract_x
_atom_site_fract_y
_atom_site_fract_z
_atom_site_U_iso_or_equiv
_atom_site_adp_type
_atom_site_calc_flag
_atom_site_refinement_flags
_atom_site_occupancy
N N1 0.63583(18) 0.4622(3) 0.16149(13) 0.0289(6) Uani d . 1
N N2 0.6474(2) 0.6384(3) -0.02835(14) 0.0354(6) Uani d . 1
N N3 0.69346(19) 0.4670(3) -0.03351(13) 0.0304(6) Uani d . 1
O O1 0.62884(17) 0.6038(3) 0.29773(13) 0.0376(5) Uani d . 1
O O2 0.59121(19) 0.5512(3) 0.44688(13) 0.0421(6) Uani d . 1
O O3 0.55812(19) 0.2059(3) 0.49698(12) 0.0458(6) Uani d . 1
O O4 0.71807(17) 0.2030(3) 0.04213(11) 0.0376(5) Uani d . 1
C C1 0.6142(2) 0.4307(4) 0.32141(17) 0.0286(7) Uani d . 1
C C2 0.5957(2) 0.4054(4) 0.39706(17) 0.0313(7) Uani d . 1
C C3 0.5781(2) 0.2310(4) 0.42301(17) 0.0335(7) Uani d . 1
C C4 0.5806(2) 0.0800(4) 0.37511(18) 0.0381(8) Uani d . 1
H H4 0.5685 -0.0365 0.3929 0.046 Uiso calc R 1
C C5 0.6010(2) 0.1041(4) 0.30121(17) 0.0355(7) Uani d . 1
H H5 0.6041 0.0020 0.2697 0.043 Uiso calc R 1
C C6 0.6173(2) 0.2783(4) 0.27153(16) 0.0297(7) Uani d . 1
C C7 0.6346(2) 0.3029(4) 0.19234(16) 0.0315(7) Uani d . 1
H H7 0.6450 0.2006 0.1630 0.038 Uiso calc R 1
C C8 0.6905(2) 0.3675(4) 0.03385(16) 0.0275(7) Uani d . 1
C C9 0.6503(2) 0.4897(4) 0.08449(15) 0.0265(6) Uani d . 1
C C10 0.6279(2) 0.6533(4) 0.04548(16) 0.0306(7) Uani d . 1
C C11 0.5889(3) 0.8272(4) 0.0741(2) 0.0491(9) Uani d . 1
H H11A 0.6332 0.9265 0.0644 0.074 Uiso calc R 1
H H11B 0.5909 0.8181 0.1296 0.074 Uiso calc R 1
H H11C 0.5176 0.8492 0.0466 0.074 Uiso calc R 1
C C12 0.6685(3) 0.7861(4) -0.07953(19) 0.0468(9) Uani d . 1
H H12A 0.6442 0.8997 -0.0619 0.070 Uiso calc R 1
H H12B 0.6321 0.7624 -0.1327 0.070 Uiso calc R 1
H H12C 0.7432 0.7935 -0.0777 0.070 Uiso calc R 1
C C13 0.7022(2) 0.3842(4) -0.10676(16) 0.0287(7) Uani d . 1
C C14 0.7971(2) 0.3063(4) -0.11206(18) 0.0392(8) Uani d . 1
H H14 0.8560 0.3196 -0.0713 0.047 Uiso calc R 1
C C15 0.8040(3) 0.2079(5) -0.1787(2) 0.0519(9) Uani d . 1
H H15 0.8676 0.1526 -0.1826 0.062 Uiso calc R 1
C C16 0.7174(3) 0.1909(5) -0.2395(2) 0.0492(9) Uani d . 1
H H16 0.7223 0.1223 -0.2838 0.059 Uiso calc R 1
C C17 0.6238(3) 0.2751(5) -0.23497(19) 0.0451(8) Uani d . 1
H H17 0.5661 0.2665 -0.2769 0.054 Uiso calc R 1
C C18 0.6150(2) 0.3726(4) -0.16828(18) 0.0363(7) Uani d . 1
H H18 0.5517 0.4293 -0.1648 0.044 Uiso calc R 1
H H1 0.642(3) 0.596(5) 0.247(2) 0.070(12) Uiso d . 1
H H3 0.536(3) 0.315(6) 0.515(2) 0.072(13) Uiso d . 1
H H2 0.653(4) 0.616(6) 0.450(3) 0.097(16) Uiso d . 1

loop_
_atom_site_aniso_label
_atom_site_aniso_U_11
_atom_site_aniso_U_22
_atom_site_aniso_U_33
_atom_site_aniso_U_12
_atom_site_aniso_U_13
_atom_site_aniso_U_23
N1 0.0303(14) 0.0358(14) 0.0225(13) -0.0004(10) 0.0095(10) -0.0002(10)
N2 0.0487(16) 0.0294(14) 0.0332(14) 0.0073(11) 0.0203(12) 0.0056(11)
N3 0.0431(16) 0.0263(13) 0.0241(13) 0.0072(10) 0.0120(11) 0.0005(10)
O1 0.0542(15) 0.0330(11) 0.0285(12) -0.0089(10) 0.0152(11) -0.0019(9)
O2 0.0505(15) 0.0456(13) 0.0363(13) -0.0129(11) 0.0229(11) -0.0121(10)
O3 0.0603(17) 0.0511(15) 0.0313(13) -0.0066(12) 0.0214(11) 0.0037(11)
O4 0.0519(14) 0.0312(11) 0.0331(12) 0.0138(10) 0.0170(10) 0.0075(9)
C1 0.0255(16) 0.0330(16) 0.0272(16) -0.0038(12) 0.0058(12) 0.0036(12)
C2 0.0297(17) 0.0409(17) 0.0248(15) -0.0060(13) 0.0090(13) -0.0077(13)
C3 0.0315(17) 0.0432(18) 0.0261(16) -0.0037(13) 0.0068(13) 0.0081(13)
C4 0.044(2) 0.0316(17) 0.0394(19) 0.0001(14) 0.0101(16) 0.0090(14)
C5 0.0431(19) 0.0314(16) 0.0324(18) 0.0020(13) 0.0086(14) 0.0002(13)
C6 0.0302(17) 0.0331(16) 0.0265(16) 0.0021(12) 0.0077(13) -0.0010(12)
C7 0.0365(18) 0.0326(16) 0.0271(16) -0.0010(13) 0.0106(13) -0.0031(12)
C8 0.0273(16) 0.0284(15) 0.0268(16) 0.0022(12) 0.0055(13) 0.0018(12)
C9 0.0250(16) 0.0332(16) 0.0223(15) -0.0011(12) 0.0074(12) -0.0020(12)
C10 0.0349(17) 0.0312(16) 0.0297(16) 0.0014(12) 0.0161(14) -0.0012(12)
C11 0.072(3) 0.0318(17) 0.053(2) 0.0078(16) 0.036(2) -0.0003(15)
C12 0.070(2) 0.0387(18) 0.0366(19) 0.0066(17) 0.0227(17) 0.0089(15)
C13 0.0374(18) 0.0282(14) 0.0225(15) 0.0008(12) 0.0109(13) 0.0029(12)
C14 0.0363(19) 0.0501(19) 0.0321(18) 0.0108(15) 0.0093(14) -0.0010(15)
C15 0.050(2) 0.067(2) 0.043(2) 0.0207(18) 0.0179(18) -0.0067(18)
C16 0.064(3) 0.054(2) 0.036(2) 0.0019(18) 0.0234(18) -0.0153(16)
C17 0.045(2) 0.055(2) 0.0349(19) -0.0086(16) 0.0072(15) -0.0074(16)
C18 0.0331(18) 0.0420(17) 0.0353(18) -0.0007(13) 0.0105(15) -0.0018(14)

loop_
_atom_type_symbol
_atom_type_description
_atom_type_scat_dispersion_real
_atom_type_scat_dispersion_imag
_atom_type_scat_source
C C 0.0033 0.0016 'International Tables Vol C Tables 4.2.6.8 and 6.1.1.4'
H H 0.0000 0.0000 'International Tables Vol C Tables 4.2.6.8 and 6.1.1.4'
N N 0.0061 0.0033 'International Tables Vol C Tables 4.2.6.8 and 6.1.1.4'
O O 0.0106 0.0060 'International Tables Vol C Tables 4.2.6.8 and 6.1.1.4'

loop_
_geom_angle_atom_site_label_1
_geom_angle_atom_site_label_2
_geom_angle_atom_site_label_3
_geom_angle
C7 N1 C9 122.9(2)
C10 N2 N3 107.2(2)
C10 N2 C12 127.4(2)
N3 N2 C12 119.3(2)
C8 N3 N2 109.4(2)
C8 N3 C13 123.2(2)
N2 N3 C13 123.2(2)
C1 O1 H1 107(2)
C2 O2 H2 107(3)
C3 O3 H3 109(3)
O1 C1 C2 118.1(2)
O1 C1 C6 121.8(2)
C2 C1 C6 120.1(2)
O2 C2 C3 118.5(2)
O2 C2 C1 121.6(3)
C3 C2 C1 120.0(3)
O3 C3 C2 120.1(3)
O3 C3 C4 119.0(3)
C2 C3 C4 120.9(3)
C5 C4 C3 119.3(3)
C5 C4 H4 120.3
C3 C4 H4 120.3
C4 C5 C6 122.0(3)
C4 C5 H5 119.0
C6 C5 H5 119.0
C5 C6 C1 117.7(2)
C5 C6 C7 121.6(3)
C1 C6 C7 120.7(3)
N1 C7 C6 121.7(3)
N1 C7 H7 119.1
C6 C7 H7 119.1
O4 C8 N3 123.0(2)
O4 C8 C9 131.5(3)
N3 C8 C9 105.5(2)
C10 C9 N1 122.5(2)
C10 C9 C8 108.1(2)
N1 C9 C8 129.4(2)
N2 C10 C9 109.4(2)
N2 C10 C11 121.5(3)
C9 C10 C11 129.1(3)
C10 C11 H11A 109.5
C10 C11 H11B 109.5
H11A C11 H11B 109.5
C10 C11 H11C 109.5
H11A C11 H11C 109.5
H11B C11 H11C 109.5
N2 C12 H12A 109.5
N2 C12 H12B 109.5
H12A C12 H12B 109.5
N2 C12 H12C 109.5
H12A C12 H12C 109.5
H12B C12 H12C 109.5
C14 C13 C18 121.3(3)
C14 C13 N3 118.0(3)
C18 C13 N3 120.6(3)
C13 C14 C15 119.0(3)
C13 C14 H14 120.5
C15 C14 H14 120.5
C16 C15 C14 120.4(3)
C16 C15 H15 119.8
C14 C15 H15 119.8
C17 C16 C15 120.2(3)
C17 C16 H16 119.9
C15 C16 H16 119.9
C16 C17 C18 120.3(3)
C16 C17 H17 119.9
C18 C17 H17 119.9
C17 C18 C13 118.8(3)
C17 C18 H18 120.6
C13 C18 H18 120.6

loop_
_geom_bond_atom_site_label_1
_geom_bond_atom_site_label_2
_geom_bond_distance
N1 C7 1.283(4)
N1 C9 1.400(3)
N2 C10 1.358(4)
N2 N3 1.398(3)
N2 C12 1.458(4)
N3 C8 1.383(3)
N3 C13 1.431(3)
O1 C1 1.356(3)
O1 H1 0.93(4)
O2 C2 1.381(3)
O2 H2 0.93(5)
O3 C3 1.371(3)
O3 H3 0.92(4)
O4 C8 1.255(3)
C1 C2 1.392(4)
C1 C6 1.416(4)
C2 C3 1.386(4)
C3 C4 1.386(4)
C4 C5 1.371(4)
C4 H4 0.93
C5 C6 1.406(4)
C5 H5 0.93
C6 C7 1.446(4)
C7 H7 0.93
C8 C9 1.422(4)
C9 C10 1.376(4)
C10 C11 1.489(4)
C11 H11A 0.96
C11 H11B 0.96
C11 H11C 0.96
C12 H12A 0.96
C12 H12B 0.96
C12 H12C 0.96
C13 C14 1.373(4)
C13 C18 1.385(4)
C14 C15 1.379(4)
C14 H14 0.93
C15 C16 1.376(5)
C15 H15 0.93
C16 C17 1.374(5)
C16 H16 0.93
C17 C18 1.382(4)
C17 H17 0.93
C18 H18 0.93

loop_
_geom_hbond_atom_site_label_D
_geom_hbond_atom_site_label_H
_geom_hbond_atom_site_label_A
_geom_hbond_site_symmetry_A
_geom_hbond_distance_DH
_geom_hbond_distance_HA
_geom_hbond_distance_DA
_geom_hbond_angle_DHA
_geom_hbond_publ_flag
O3 H3 O2 3_666 0.92(4) 2.13(4) 2.931(3) 144(3) y
O2 H2 O4 2_655 0.93(5) 1.76(5) 2.673(3) 170(4) y
O1 H1 N1 . 0.93(4) 1.77(4) 2.596(3) 147(3) y

loop_
_geom_torsion_atom_site_label_1
_geom_torsion_atom_site_label_2
_geom_torsion_atom_site_label_3
_geom_torsion_atom_site_label_4
_geom_torsion
C10 N2 N3 C8 7.2(3)
C12 N2 N3 C8 161.9(3)
C10 N2 N3 C13 164.7(3)
C12 N2 N3 C13 -40.6(4)
O1 C1 C2 O2 0.7(4)
C6 C1 C2 O2 -179.4(3)
O1 C1 C2 C3 178.6(3)
C6 C1 C2 C3 -1.4(4)
O2 C2 C3 O3 -0.9(4)
C1 C2 C3 O3 -178.9(3)
O2 C2 C3 C4 179.3(3)
C1 C2 C3 C4 1.3(5)
O3 C3 C4 C5 -179.7(3)
C2 C3 C4 C5 0.1(5)
C3 C4 C5 C6 -1.4(5)
C4 C5 C6 C1 1.3(5)
C4 C5 C6 C7 -177.5(3)
O1 C1 C6 C5 -179.9(3)
C2 C1 C6 C5 0.2(4)
O1 C1 C6 C7 -1.1(4)
C2 C1 C6 C7 178.9(3)
C9 N1 C7 C6 -178.7(3)
C5 C6 C7 N1 170.8(3)
C1 C6 C7 N1 -7.9(4)
N2 N3 C8 O4 173.7(3)
C13 N3 C8 O4 16.2(4)
N2 N3 C8 C9 -5.5(3)
C13 N3 C8 C9 -163.0(3)
C7 N1 C9 C10 164.7(3)
C7 N1 C9 C8 -16.9(5)
O4 C8 C9 C10 -177.2(3)
N3 C8 C9 C10 1.9(3)
O4 C8 C9 N1 4.2(5)
N3 C8 C9 N1 -176.7(3)
N3 N2 C10 C9 -6.0(3)
C12 N2 C10 C9 -158.0(3)
N3 N2 C10 C11 173.6(3)
C12 N2 C10 C11 21.6(5)
N1 C9 C10 N2 -178.7(3)
C8 C9 C10 N2 2.6(3)
N1 C9 C10 C11 1.8(5)
C8 C9 C10 C11 -177.0(3)
C8 N3 C13 C14 -71.2(4)
N2 N3 C13 C14 134.4(3)
C8 N3 C13 C18 104.4(3)
N2 N3 C13 C18 -50.0(4)
C18 C13 C14 C15 -2.8(5)
N3 C13 C14 C15 172.7(3)
C13 C14 C15 C16 1.1(5)
C14 C15 C16 C17 1.3(6)
C15 C16 C17 C18 -2.0(5)
C16 C17 C18 C13 0.3(5)
C14 C13 C18 C17 2.1(4)
N3 C13 C18 C17 -173.4(3)

loop_
_cod_related_entry_id
_cod_related_entry_database
_cod_related_entry_code
1 ChemSpider 21185234
